data_2006030
loop_
_publ_author_name
'Bould, J.'
'Rath, N. P.'
'Barton, L.'

_publ_section_title
;
 The <i>isonido</i>-Metalladicarbaborane
 [1,1,1-H{P(CH~3~)~3~}~2~-6-Cl-1,2,4-IrC~2~B~8~H~9~]
;
_journal_issue 4
_journal_name_full 'Acta Crystallographica Section C'
_journal_page_first 416
_journal_page_last 419
_journal_paper_doi 10.1107/S0108270196014199
_journal_volume 53
_journal_year 1997
_chemical_formula_iupac '[{(C H3)3 P}2 H Ir C2 B8 H9 Cl]'
_chemical_formula_sum 'C8 H28 B8 Cl Ir P2'
_chemical_formula_weight 500.37
_chemical_name_systematic
;
 ?
;
_space_group_IT_number 14
_symmetry_cell_setting monoclinic
_symmetry_space_group_name_Hall '-P 2ybc'
_symmetry_space_group_name_H-M 'P 1 21/c 1'
_audit_creation_method SHELXL
_cell_angle_alpha 90.00
_cell_angle_beta 90.563(9)
_cell_angle_gamma 90.00
_cell_formula_units_Z 8
_cell_length_a 9.639(2)
_cell_length_b 16.346(2)
_cell_length_c 24.1086(14)
_cell_measurement_reflns_used 28
_cell_measurement_temperature 295(2)
_cell_measurement_theta_max 12.50
_cell_measurement_theta_min 5.06
_cell_volume 3798.3(9)
_computing_cell_refinement 'XSCANS (Siemens, 1994)'
_computing_data_collection 'Siemens P4RA software'
_computing_data_reduction 'SHELXTL-Plus (Sheldrick, 1994)'
_computing_molecular_graphics SHELXTL-Plus
_computing_publication_material SHELXTL-Plus
_computing_structure_refinement 'SHELXTL-Plus '
_computing_structure_solution SHELXTL-Plus
_diffrn_ambient_temperature 295(2)
_diffrn_measurement_device 'Siemens P4RA'
_diffrn_measurement_method '\w scans'
_diffrn_radiation_monochromator graphite
_diffrn_radiation_source 'fine-focus sealed tube'
_diffrn_radiation_type MoK\a
_diffrn_radiation_wavelength 0.71073
_diffrn_reflns_av_R_equivalents 0.053
_diffrn_reflns_av_sigmaI/netI 0.1275
_diffrn_reflns_limit_h_max 12
_diffrn_reflns_limit_h_min -1
_diffrn_reflns_limit_k_max 21
_diffrn_reflns_limit_k_min -1
_diffrn_reflns_limit_l_max 31
_diffrn_reflns_limit_l_min -31
_diffrn_reflns_number 10998
_diffrn_reflns_theta_max 27.50
_diffrn_reflns_theta_min 1.51
_diffrn_standards_decay_% 17
_diffrn_standards_interval_count 97
_diffrn_standards_number 3
_exptl_absorpt_coefficient_mu 7.321
_exptl_absorpt_correction_T_max 0.645
_exptl_absorpt_correction_T_min 0.507
_exptl_absorpt_correction_type 'empirical from \y-scans  (XEMP SHELXTL-Plus; Sheldrick, 1994)'
_exptl_crystal_colour light_yellow
_exptl_crystal_density_diffrn 1.750
_exptl_crystal_density_meas ?
_exptl_crystal_density_method none
_exptl_crystal_description long_needle
_exptl_crystal_F_000 1920
_exptl_crystal_size_max 0.30
_exptl_crystal_size_mid 0.10
_exptl_crystal_size_min 0.06
_refine_diff_density_max 1.73
_refine_diff_density_min -0.97
_refine_ls_extinction_method none
_refine_ls_goodness_of_fit_all 1.024
_refine_ls_goodness_of_fit_obs 1.112
_refine_ls_hydrogen_treatment 'H-atom parameters not refined'
_refine_ls_matrix_type full
_refine_ls_number_parameters 361
_refine_ls_number_reflns 8731
_refine_ls_number_restraints 0
_refine_ls_restrained_S_all 1.04
_refine_ls_restrained_S_obs 1.112
_refine_ls_R_factor_all 0.1329
_refine_ls_R_factor_obs 0.062
_refine_ls_shift/esd_max -0.005
_refine_ls_shift/esd_mean 0.001
_refine_ls_structure_factor_coef Fsqd
_refine_ls_weighting_details 'w = 1/[\s^2^(Fo^2^)+(0.0402P)^2^] where P=(Fo^2^+2Fc^2^)/3'
_refine_ls_weighting_scheme calc
_refine_ls_wR_factor_all 0.137
_refine_ls_wR_factor_obs 0.1102
_reflns_number_observed 5015
_reflns_number_total 8733
_reflns_observed_criterion >2sigma(I)
_cod_data_source_file bk1240.cif
_cod_data_source_block lb5595
_cod_depositor_comments
;
The following automatic conversions were performed:
'_symmetry_cell_setting' value 'Monoclinic' changed to 'monoclinic'
according to '/home/saulius/struct/CIF-dictionaries/cif_core.dic'
dictionary named 'cif_core.dic' version 2.4.1 from 2010-06-29.

Automatic conversion script
Id: cif_fix_enum 1527 2010-12-29 10:47:43Z saulius 

The following automatic conversions were performed:

'_symmetry_cell_setting' value 'Monoclinic' changed to 'monoclinic'
according to /home/saulius/struct/CIF-dictionaries/cif_core.dic
dictionary named 'cif_core.dic' version 2.4.1 from 2010-06-29.

Automatic conversion script
Id: cif_fix_values 1715 2011-07-08 13:25:40Z adriana 

The following automatic conversions were performed:

'_exptl_crystal_density_meas' value 'not measured' was changed to '?'
- the value is perceived as not measured.

Automatic conversion script
Id: cif_fix_values 3008 2015-01-20 13:52:24Z robertas 

The following automatic conversions were performed:

'_refine_ls_weighting_scheme' value 'calc w =
1/[\s^2^(Fo^2^)+(0.0402P)^2^] where P=(Fo^2^+2Fc^2^)/3' was changed
to 'calc'. New tag '_refine_ls_weighting_details' was created. The
value of the new tag was set to 'w = 1/[\s^2^(Fo^2^)+(0.0402P)^2^]
where P=(Fo^2^+2Fc^2^)/3'.

Automatic conversion script
Id: cif_fix_values 3143 2015-03-26 13:38:13Z robertas 
;
_cod_original_cell_volume 3798.6(8)
_cod_original_sg_symbol_H-M 'P 21/c'
_cod_database_code 2006030

loop_
_symmetry_equiv_pos_as_xyz
'x, y, z'
'-x, y+1/2, -z+1/2'
'-x, -y, -z'
'x, -y-1/2, z-1/2'

loop_
_atom_site_aniso_label
_atom_site_aniso_U_11
_atom_site_aniso_U_12
_atom_site_aniso_U_13
_atom_site_aniso_U_22
_atom_site_aniso_U_23
_atom_site_aniso_U_33
Ir1 0.0302(3) -0.0004(2) -0.0028(2) 0.0374(3) -0.0002(2) 0.0340(2)
Cl 0.053(2) 0.009(2) -0.025(2) 0.060(2) -0.001(2) 0.059(2)
P1 0.033(2) -0.007(2) 0.003(2) 0.067(2) 0.004(2) 0.049(2)
P2 0.050(2) -0.001(2) -0.015(2) 0.039(2) 0.000(2) 0.060(2)
C2 0.028(7) -0.014(6) 0.000(6) 0.047(7) -0.011(6) 0.047(7)
B3 0.040(8) 0.001(7) 0.003(6) 0.055(9) 0.010(6) 0.024(6)
C4 0.035(7) -0.009(6) 0.000(6) 0.042(7) -0.011(6) 0.048(7)
B5 0.041(9) -0.004(7) 0.005(7) 0.041(8) 0.004(6) 0.039(8)
B6 0.041(9) -0.003(8) 0.000(7) 0.063(10) 0.011(7) 0.032(8)
B7 0.044(9) 0.003(8) -0.007(7) 0.066(10) -0.011(7) 0.033(8)
B8 0.051(10) -0.009(7) 0.003(8) 0.034(8) -0.015(7) 0.060(10)
B9 0.059(11) 0.005(9) 0.007(8) 0.065(11) -0.015(8) 0.045(9)
B10 0.067(12) -0.014(9) 0.000(9) 0.063(10) 0.005(8) 0.041(9)
B11 0.047(9) -0.006(7) 0.000(8) 0.042(8) 0.010(7) 0.050(9)
C11 0.061(10) -0.020(11) 0.023(7) 0.161(17) -0.013(9) 0.030(7)
C12 0.037(9) 0.014(9) 0.018(8) 0.111(14) 0.009(10) 0.089(12)
C13 0.055(11) -0.054(11) 0.011(11) 0.123(16) 0.021(13) 0.150(18)
C21 0.102(14) 0.024(9) -0.050(12) 0.049(9) -0.023(9) 0.112(13)
C22 0.096(14) -0.012(10) -0.015(12) 0.076(11) 0.067(11) 0.122(15)
C23 0.055(9) 0.012(7) -0.020(7) 0.055(8) 0.004(7) 0.063(9)
Ir1' 0.0275(3) -0.0023(2) -0.0020(2) 0.0451(3) 0.0094(2) 0.0361(3)
Cl' 0.068(3) -0.027(2) -0.018(3) 0.068(3) 0.035(3) 0.134(4)
P1' 0.034(2) -0.008(2) -0.009(2) 0.066(2) 0.015(2) 0.052(2)
P2' 0.044(2) 0.003(2) -0.007(2) 0.049(2) 0.011(2) 0.042(2)
C2' 0.030(7) -0.008(6) 0.007(6) 0.055(8) -0.005(7) 0.059(8)
B3' 0.047(9) 0.000(7) -0.016(8) 0.037(8) 0.009(7) 0.063(10)
C4' 0.051(8) 0.011(6) 0.012(6) 0.042(7) 0.004(6) 0.040(7)
B5' 0.044(9) 0.016(8) -0.011(8) 0.052(9) -0.003(8) 0.057(10)
B6' 0.029(8) -0.013(7) -0.012(8) 0.058(10) 0.019(9) 0.078(12)
B7' 0.033(8) 0.005(7) -0.008(7) 0.046(8) 0.013(7) 0.050(9)
B8' 0.048(10) 0.015(9) -0.008(9) 0.060(11) -0.015(9) 0.080(13)
B9' 0.045(10) -0.007(9) -0.005(8) 0.068(11) -0.008(9) 0.057(10)
B10' 0.035(9) -0.003(7) -0.007(8) 0.050(9) -0.006(8) 0.075(11)
B11' 0.057(11) 0.023(9) -0.014(8) 0.069(11) 0.009(8) 0.047(9)
C11' 0.037(7) 0.002(7) 0.001(7) 0.070(9) 0.016(7) 0.062(9)
C12' 0.045(9) -0.020(9) -0.018(9) 0.097(12) 0.008(10) 0.094(12)
C13' 0.060(9) -0.007(9) -0.012(7) 0.096(12) 0.003(7) 0.034(7)
C21' 0.072(11) -0.024(8) -0.042(10) 0.052(9) 0.032(9) 0.109(13)
C22' 0.065(10) 0.007(8) -0.019(7) 0.058(9) 0.028(7) 0.054(8)
C23' 0.101(15) 0.042(12) 0.006(11) 0.100(13) -0.005(10) 0.076(11)

loop_
_atom_site_label
_atom_site_occupancy
_atom_site_fract_x
_atom_site_fract_y
_atom_site_fract_z
_atom_site_U_iso_or_equiv
_atom_site_thermal_displace_type
_atom_site_calc_flag
_atom_site_refinement_flags
_atom_site_type_symbol
Ir1 1 0.48679(5) 0.28184(3) 0.14577(2) 0.03391(14) Uani d . Ir
Cl 1 0.2767(4) 0.4165(2) 0.05377(14) 0.0575(9) Uani d . Cl
P1 1 0.2907(4) 0.2802(2) 0.20071(14) 0.0500(9) Uani d . P
P2 1 0.5993(4) 0.1691(2) 0.18216(15) 0.0498(9) Uani d . P
C2 1 0.6083(12) 0.3738(7) 0.1903(5) 0.041(3) Uani d . C
B3 1 0.5250(15) 0.2982(9) 0.0628(5) 0.040(3) Uani d . B
C4 1 0.7363(12) 0.3702(7) 0.1552(5) 0.042(3) Uani d . C
B5 1 0.4827(15) 0.4240(8) 0.1574(5) 0.040(3) Uani d . B
B6 1 0.4442(15) 0.3901(9) 0.0851(5) 0.045(4) Uani d . B
B7 1 0.6931(16) 0.3139(10) 0.0952(6) 0.048(4) Uani d . B
B8 1 0.6581(16) 0.4644(8) 0.1598(6) 0.048(4) Uani d . B
B9 1 0.6009(18) 0.3933(10) 0.0491(6) 0.056(4) Uani d . B
B10 1 0.7309(19) 0.4259(10) 0.0972(6) 0.057(4) Uani d . B
B11 1 0.5647(16) 0.4729(8) 0.0973(6) 0.046(4) Uani d . B
C11 1 0.3141(15) 0.3143(11) 0.2719(5) 0.084(6) Uani d . C
H11A 1 0.3639(15) 0.3651(11) 0.2723(5) 0.126 Uiso calc R H
H11B 1 0.3658(15) 0.2739(11) 0.2923(5) 0.126 Uiso calc R H
H11C 1 0.2251(15) 0.3218(11) 0.2886(5) 0.126 Uiso calc R H
C12 1 0.1492(14) 0.3435(10) 0.1773(6) 0.079(5) Uani d . C
H12A 1 0.1815(14) 0.3985(10) 0.1721(6) 0.118 Uiso calc R H
H12B 1 0.0771(14) 0.3431(10) 0.2045(6) 0.118 Uiso calc R H
H12C 1 0.1134(14) 0.3227(10) 0.1427(6) 0.118 Uiso calc R H
C13 1 0.1984(17) 0.1870(11) 0.2060(8) 0.109(7) Uani d . C
H13A 1 0.2602(17) 0.1446(11) 0.2184(8) 0.164 Uiso calc R H
H13B 1 0.1604(17) 0.1727(11) 0.1703(8) 0.164 Uiso calc R H
H13C 1 0.1245(17) 0.1932(11) 0.2321(8) 0.164 Uiso calc R H
C21 1 0.6224(17) 0.0915(8) 0.1305(6) 0.088(6) Uani d . C
H21A 1 0.6579(17) 0.1158(8) 0.0973(6) 0.132 Uiso calc R H
H21B 1 0.5349(17) 0.0658(8) 0.1225(6) 0.132 Uiso calc R H
H21C 1 0.6869(17) 0.0512(8) 0.1440(6) 0.132 Uiso calc R H
C22 1 0.5327(18) 0.1092(9) 0.2394(6) 0.098(6) Uani d . C
H22A 1 0.5154(18) 0.1445(9) 0.2704(6) 0.147 Uiso calc R H
H22B 1 0.5997(18) 0.0684(9) 0.2499(6) 0.147 Uiso calc R H
H22C 1 0.4479(18) 0.0830(9) 0.2281(6) 0.147 Uiso calc R H
C23 1 0.7762(13) 0.1866(8) 0.2063(6) 0.058(4) Uani d . C
H23A 1 0.7764(13) 0.2278(8) 0.2347(6) 0.086 Uiso calc R H
H23B 1 0.8319(13) 0.2047(8) 0.1758(6) 0.086 Uiso calc R H
H23C 1 0.8138(13) 0.1367(8) 0.2210(6) 0.086 Uiso calc R H
Ir1' 1 1.06462(5) 0.69864(3) 0.60598(2) 0.03625(14) Uani d . Ir
Cl' 1 0.9728(4) 0.4806(2) 0.6369(2) 0.0901(14) Uani d . Cl
P1' 1 0.8672(4) 0.6959(2) 0.55031(14) 0.0507(9) Uani d . P
P2' 1 1.0870(4) 0.8394(2) 0.60051(13) 0.0451(8) Uani d . P
C2' 1 1.2240(13) 0.6790(8) 0.5447(5) 0.048(3) Uani d . C
B3' 1 1.1260(16) 0.6362(9) 0.6776(6) 0.049(4) Uani d . B
C4' 1 1.3460(13) 0.6829(7) 0.5839(5) 0.044(3) Uani d . C
B5' 1 1.1442(16) 0.5908(9) 0.5528(6) 0.051(4) Uani d . B
B6' 1 1.1029(15) 0.5626(10) 0.6261(7) 0.055(4) Uani d . B
B7' 1 1.2870(15) 0.6787(9) 0.6523(6) 0.043(4) Uani d . B
B8' 1 1.3321(18) 0.5936(10) 0.5474(7) 0.063(5) Uani d . B
B9' 1 1.2611(17) 0.5646(10) 0.6645(7) 0.057(4) Uani d . B
B10' 1 1.3887(16) 0.5992(9) 0.6173(7) 0.053(4) Uani d . B
B11' 1 1.2610(18) 0.5268(10) 0.5948(6) 0.058(5) Uani d . B
C11' 1 0.7348(13) 0.7700(8) 0.5673(5) 0.056(4) Uani d . C
H11D 1 0.7744(13) 0.8239(8) 0.5674(5) 0.084 Uiso calc R H
H11E 1 0.6984(13) 0.7580(8) 0.6033(5) 0.084 Uiso calc R H
H11F 1 0.6614(13) 0.7674(8) 0.5402(5) 0.084 Uiso calc R H
C12' 1 0.7698(14) 0.6038(9) 0.5527(6) 0.079(5) Uani d . C
H12D 1 0.8290(14) 0.5583(9) 0.5443(6) 0.118 Uiso calc R H
H12E 1 0.6954(14) 0.6063(9) 0.5260(6) 0.118 Uiso calc R H
H12F 1 0.7323(14) 0.5969(9) 0.5892(6) 0.118 Uiso calc R H
C13' 1 0.8946(15) 0.7100(8) 0.4764(5) 0.063(4) Uani d . C
H13D 1 0.9468(15) 0.7592(8) 0.4704(5) 0.095 Uiso calc R H
H13E 1 0.8065(15) 0.7142(8) 0.4576(5) 0.095 Uiso calc R H
H13F 1 0.9449(15) 0.6641(8) 0.4620(5) 0.095 Uiso calc R H
C21' 1 1.2608(15) 0.8751(8) 0.6158(6) 0.078(5) Uani d . C
H21D 1 1.2930(15) 0.8510(8) 0.6499(6) 0.117 Uiso calc R H
H21E 1 1.2603(15) 0.9336(8) 0.6194(6) 0.117 Uiso calc R H
H21F 1 1.3215(15) 0.8596(8) 0.5863(6) 0.117 Uiso calc R H
C22' 1 1.0500(14) 0.8927(8) 0.5357(5) 0.059(4) Uani d . C
H22D 1 0.9583(14) 0.8788(8) 0.5229(5) 0.089 Uiso calc R H
H22E 1 1.1163(14) 0.8766(8) 0.5083(5) 0.089 Uiso calc R H
H22F 1 1.0558(14) 0.9507(8) 0.5416(5) 0.089 Uiso calc R H
C23' 1 0.9853(17) 0.8986(10) 0.6510(6) 0.092(6) Uani d . C
H23D 1 0.8888(17) 0.8850(10) 0.6470(6) 0.139 Uiso calc R H
H23E 1 0.9979(17) 0.9560(10) 0.6443(6) 0.139 Uiso calc R H
H23F 1 1.0163(17) 0.8856(10) 0.6879(6) 0.139 Uiso calc R H

loop_
_atom_type_symbol
_atom_type_description
_atom_type_scat_dispersion_real
_atom_type_scat_dispersion_imag
_atom_type_scat_source
C C 0.0033 0.0016 'International Tables Vol C Tables 4.2.6.8 and 6.1.1.4'
H H 0.0000 0.0000 'International Tables Vol C Tables 4.2.6.8 and 6.1.1.4'
B B 0.0013 0.0007 'International Tables Vol C Tables 4.2.6.8 and 6.1.1.4'
P P 0.1023 0.0942 'International Tables Vol C Tables 4.2.6.8 and 6.1.1.4'
Cl Cl 0.1484 0.1585 'International Tables Vol C Tables 4.2.6.8 and 6.1.1.4'
Ir Ir -1.4442 7.9887 'International Tables Vol C Tables 4.2.6.8 and 6.1.1.4'

loop_
_geom_angle_atom_site_label_1
_geom_angle_atom_site_label_2
_geom_angle_atom_site_label_3
_geom_angle
B3 Ir1 C2 106.8(5)
B3 Ir1 P2 112.7(4)
C2 Ir1 P2 96.6(3)
B3 Ir1 P1 135.4(4)
C2 Ir1 P1 99.4(3)
P2 Ir1 P1 99.00(13)
B3 Ir1 B6 47.3(5)
C2 Ir1 B6 82.9(5)
P2 Ir1 B6 157.6(4)
P1 Ir1 B6 103.2(4)
B3 Ir1 B5 89.4(5)
C2 Ir1 B5 42.8(5)
P2 Ir1 B5 139.1(4)
P1 Ir1 B5 85.9(3)
B6 Ir1 B5 47.0(5)
B3 Ir1 B7 47.1(5)
C2 Ir1 B7 69.9(5)
P2 Ir1 B7 88.8(4)
P1 Ir1 B7 167.6(4)
B6 Ir1 B7 69.9(5)
B5 Ir1 B7 81.9(5)
C13 P1 C12 97.9(8)
C13 P1 C11 104.7(8)
C12 P1 C11 102.0(8)
C13 P1 Ir1 117.6(6)
C12 P1 Ir1 115.7(5)
C11 P1 Ir1 116.2(5)
C21 P2 C22 101.2(8)
C21 P2 C23 102.2(7)
C22 P2 C23 100.4(7)
C21 P2 Ir1 111.2(5)
C22 P2 Ir1 123.5(6)
C23 P2 Ir1 115.5(4)
C4 C2 B5 110.4(10)
C4 C2 B8 63.9(8)
B5 C2 B8 64.9(8)
C4 C2 Ir1 97.7(7)
B5 C2 Ir1 73.7(6)
B8 C2 Ir1 122.1(8)
B9 B3 B6 59.5(8)
B9 B3 B7 65.3(9)
B6 B3 B7 98.3(10)
B9 B3 Ir1 112.2(8)
B6 B3 Ir1 74.5(6)
B7 B3 Ir1 76.5(6)
C2 C4 B10 115.6(11)
C2 C4 B8 64.3(8)
B10 C4 B8 63.6(9)
C2 C4 B7 107.1(9)
B10 C4 B7 65.9(8)
B8 C4 B7 114.9(10)
C2 B5 B8 59.3(8)
C2 B5 B11 105.9(10)
B8 B5 B11 57.3(8)
C2 B5 B6 116.1(10)
B8 B5 B6 108.4(9)
B11 B5 B6 58.4(7)
C2 B5 Ir1 63.5(6)
B8 B5 Ir1 110.4(8)
B11 B5 Ir1 109.2(8)
B6 B5 Ir1 66.2(6)
B9 B6 B3 59.5(8)
B9 B6 B11 60.1(8)
B3 B6 B11 113.5(10)
B9 B6 Cl 123.5(9)
B3 B6 Cl 117.6(9)
B11 B6 Cl 117.0(9)
B9 B6 B5 106.8(10)
B3 B6 B5 116.8(10)
B11 B6 B5 60.2(8)
Cl B6 B5 118.9(9)
B9 B6 Ir1 100.7(9)
B3 B6 Ir1 58.2(6)
B11 B6 Ir1 111.0(8)
Cl B6 Ir1 126.1(7)
B5 B6 Ir1 66.8(6)
C4 B7 B3 129.2(10)
C4 B7 B10 54.7(7)
B3 B7 B10 108.9(11)
C4 B7 B9 103.0(10)
B3 B7 B9 55.9(8)
B10 B7 B9 56.0(8)
C4 B7 Ir1 83.5(7)
B3 B7 Ir1 56.3(6)
B10 B7 Ir1 111.3(9)
B9 B7 Ir1 93.4(8)
C4 B8 C2 51.9(7)
C4 B8 B11 103.7(9)
C2 B8 B11 107.0(10)
C4 B8 B10 56.9(8)
C2 B8 B10 99.9(9)
B11 B8 B10 60.3(9)
C4 B8 B5 94.7(9)
C2 B8 B5 55.8(7)
B11 B8 B5 62.0(8)
B10 B8 B5 102.6(10)
B6 B9 B3 61.0(9)
B6 B9 B10 107.0(10)
B3 B9 B10 115.9(11)
B6 B9 B11 61.5(8)
B3 B9 B11 116.2(11)
B10 B9 B11 59.8(9)
B6 B9 B7 95.2(10)
B3 B9 B7 58.8(8)
B10 B9 B7 60.5(9)
B11 B9 B7 102.1(10)
C4 B10 B11 104.8(11)
C4 B10 B9 113.4(11)
B11 B10 B9 60.1(9)
C4 B10 B8 59.5(8)
B11 B10 B8 59.0(9)
B9 B10 B8 112.1(12)
C4 B10 B7 59.4(8)
B11 B10 B7 104.4(11)
B9 B10 B7 63.5(9)
B8 B10 B7 106.8(10)
B8 B11 B10 60.8(9)
B8 B11 B9 113.6(11)
B10 B11 B9 60.1(9)
B8 B11 B6 113.9(10)
B10 B11 B6 104.8(10)
B9 B11 B6 58.4(8)
B8 B11 B5 60.7(8)
B10 B11 B5 102.0(10)
B9 B11 B5 106.5(10)
B6 B11 B5 61.4(8)
B3' Ir1' C2' 107.1(6)
B3' Ir1' B6' 46.4(6)
C2' Ir1' B6' 83.5(5)
B3' Ir1' B5' 89.6(6)
C2' Ir1' B5' 43.0(5)
B6' Ir1' B5' 47.8(6)
B3' Ir1' P2' 120.5(4)
C2' Ir1' P2' 92.4(3)
B6' Ir1' P2' 163.0(4)
B5' Ir1' P2' 133.9(4)
B3' Ir1' P1' 134.0(4)
C2' Ir1' P1' 100.7(4)
B6' Ir1' P1' 103.4(4)
B5' Ir1' P1' 86.5(4)
P2' Ir1' P1' 93.59(12)
B3' Ir1' B7' 46.5(5)
C2' Ir1' B7' 70.4(5)
B6' Ir1' B7' 68.6(5)
B5' Ir1' B7' 81.8(5)
P2' Ir1' B7' 94.4(4)
P1' Ir1' B7' 168.3(4)
C12' P1' C11' 100.7(7)
C12' P1' C13' 102.8(7)
C11' P1' C13' 104.3(6)
C12' P1' Ir1' 115.4(5)
C11' P1' Ir1' 115.7(5)
C13' P1' Ir1' 116.0(5)
C21' P2' C22' 101.2(6)
C21' P2' C23' 101.2(8)
C22' P2' C23' 102.4(7)
C21' P2' Ir1' 113.3(5)
C22' P2' Ir1' 120.4(5)
C23' P2' Ir1' 115.7(6)
C4' C2' B5' 109.0(11)
C4' C2' B8' 63.0(9)
B5' C2' B8' 64.8(9)
C4' C2' Ir1' 96.9(8)
B5' C2' Ir1' 73.4(7)
B8' C2' Ir1' 121.4(9)
B6' B3' B9' 60.5(9)
B6' B3' B7' 97.4(11)
B9' B3' B7' 64.1(9)
B6' B3' Ir1' 73.4(7)
B9' B3' Ir1' 112.1(10)
B7' B3' Ir1' 76.7(7)
C2' C4' B10' 117.7(11)
C2' C4' B8' 65.4(9)
B10' C4' B8' 63.8(9)
C2' C4' B7' 109.3(10)
B10' C4' B7' 65.6(8)
B8' C4' B7' 115.3(10)
C2' B5' B8' 60.1(9)
C2' B5' B11' 106.2(11)
B8' B5' B11' 56.4(9)
C2' B5' B6' 115.5(11)
B8' B5' B6' 107.2(11)
B11' B5' B6' 58.3(8)
C2' B5' Ir1' 63.7(6)
B8' B5' Ir1' 110.9(9)
B11' B5' Ir1' 109.5(9)
B6' B5' Ir1' 65.8(7)
B3' B6' B9' 60.8(9)
B3' B6' B11' 114.8(11)
B9' B6' B11' 60.0(9)
B3' B6' Cl' 118.8(11)
B9' B6' Cl' 121.2(10)
B11' B6' Cl' 113.5(11)
B3' B6' B5' 118.4(11)
B9' B6' B5' 107.3(11)
B11' B6' B5' 59.7(8)
Cl' B6' B5' 117.4(10)
B3' B6' Ir1' 60.2(7)
B9' B6' Ir1' 103.1(9)
B11' B6' Ir1' 111.0(9)
Cl' B6' Ir1' 128.3(8)
B5' B6' Ir1' 66.4(6)
C4' B7' B3' 128.3(11)
C4' B7' B10' 54.3(8)
B3' B7' B10' 110.2(10)
C4' B7' B9' 103.2(10)
B3' B7' B9' 57.2(8)
B10' B7' B9' 56.6(8)
C4' B7' Ir1' 81.7(7)
B3' B7' Ir1' 56.7(6)
B10' B7' Ir1' 110.9(8)
B9' B7' Ir1' 94.9(8)
C4' B8' B11' 103.2(11)
C4' B8' C2' 51.6(7)
B11' B8' C2' 106.9(11)
C4' B8' B10' 56.2(8)
B11' B8' B10' 61.5(10)
C2' B8' B10' 100.0(10)
C4' B8' B5' 93.3(10)
B11' B8' B5' 62.2(9)
C2' B8' B5' 55.1(8)
B10' B8' B5' 103.4(12)
B3' B9' B6' 58.6(9)
B3' B9' B10' 114.6(12)
B6' B9' B10' 105.6(11)
B3' B9' B11' 113.5(11)
B6' B9' B11' 60.8(9)
B10' B9' B11' 60.2(9)
B3' B9' B7' 58.7(8)
B6' B9' B7' 92.9(10)
B10' B9' B7' 59.8(8)
B11' B9' B7' 101.0(11)
C4' B10' B8' 60.1(9)
C4' B10' B9' 114.1(11)
B8' B10' B9' 112.6(11)
C4' B10' B11' 103.5(10)
B8' B10' B11' 58.1(9)
B9' B10' B11' 60.3(9)
C4' B10' B7' 60.1(8)
B8' B10' B7' 108.2(10)
B9' B10' B7' 63.6(9)
B11' B10' B7' 103.8(10)
B8' B11' B10' 60.4(10)
B8' B11' B9' 114.0(13)
B10' B11' B9' 59.5(9)
B8' B11' B6' 114.5(11)
B10' B11' B6' 103.9(11)
B9' B11' B6' 59.2(9)
B8' B11' B5' 61.3(9)
B10' B11' B5' 102.0(11)
B9' B11' B5' 108.4(11)
B6' B11' B5' 61.9(9)

loop_
_geom_bond_atom_site_label_1
_geom_bond_atom_site_label_2
_geom_bond_site_symmetry_2
_geom_bond_distance
Ir1 B3 . 2.054(12)
Ir1 C2 . 2.183(11)
Ir1 P2 . 2.308(3)
Ir1 P1 . 2.319(3)
Ir1 B6 . 2.330(14)
Ir1 B5 . 2.341(14)
Ir1 B7 . 2.40(2)
Cl B6 . 1.827(15)
P1 C13 . 1.770(15)
P1 C12 . 1.798(14)
P1 C11 . 1.816(13)
P2 C21 . 1.793(13)
P2 C22 . 1.813(14)
P2 C23 . 1.820(13)
C2 C4 . 1.50(2)
C2 B5 . 1.66(2)
C2 B8 . 1.72(2)
B3 B9 . 1.75(2)
B3 B6 . 1.78(2)
B3 B7 . 1.81(2)
C4 B10 . 1.67(2)
C4 B8 . 1.72(2)
C4 B7 . 1.76(2)
B5 B8 . 1.82(2)
B5 B11 . 1.84(2)
B5 B6 . 1.86(2)
B6 B9 . 1.75(2)
B6 B11 . 1.81(2)
B7 B10 . 1.87(2)
B7 B9 . 1.92(2)
B8 B11 . 1.75(2)
B8 B10 . 1.78(2)
B9 B10 . 1.78(2)
B9 B11 . 1.78(2)
B10 B11 . 1.78(2)
Ir1' B3' . 2.086(14)
Ir1' C2' . 2.165(12)
Ir1' B6' . 2.31(2)
Ir1' B5' . 2.315(15)
Ir1' P2' . 2.316(3)
Ir1' P1' . 2.318(3)
Ir1' B7' . 2.429(14)
Cl' B6' . 1.856(15)
P1' C12' . 1.776(14)
P1' C11' . 1.809(13)
P1' C13' . 1.819(11)
P2' C21' . 1.809(13)
P2' C22' . 1.822(11)
P2' C23' . 1.844(14)
C2' C4' . 1.50(2)
C2' B5' . 1.65(2)
C2' B8' . 1.74(2)
B3' B6' . 1.74(2)
B3' B9' . 1.78(2)
B3' B7' . 1.81(2)
C4' B10' . 1.64(2)
C4' B8' . 1.71(2)
C4' B7' . 1.75(2)
B5' B8' . 1.82(2)
B5' B11' . 1.83(2)
B5' B6' . 1.87(2)
B6' B9' . 1.78(2)
B6' B11' . 1.81(2)
B7' B10' . 1.84(2)
B7' B9' . 1.91(2)
B8' B11' . 1.73(2)
B8' B10' . 1.77(2)
B9' B10' . 1.78(2)
B9' B11' . 1.79(2)
B10' B11' . 1.79(2)
